data_1521117
loop_
_publ_author_name
'Galez, P.'
'Lomello-Tafin, M.'
'Opagiste, C.'
'Bertrand, C.'
'Hopfinger, T.'

_publ_section_title
;
 Crystal structure of Ca4.78 Cu6 O11.60
;
_journal_name_full 'Journal of Solid State Chemistry'
_journal_page_first 170
_journal_page_last 180
_journal_volume 151
_journal_year 2000
_chemical_formula_sum 'Ca5 Cu6 O12'
_space_group_IT_number 13
_symmetry_space_group_name_Hall '-P 2yc'
_symmetry_space_group_name_H-M 'P 1 2/c 1'
_cell_angle_alpha 90
_cell_angle_beta 104.943
_cell_angle_gamma 90
_cell_formula_units_Z 4
_cell_length_a 10.9459
_cell_length_b 6.3197
_cell_length_c 16.839
_cell_volume 1125.443
_citation_journal_id_ASTM JSSCBI
_cod_data_source_file Galez_JSSCBI_2000_1848.cif
_cod_data_source_block Ca5Cu6O12
_cod_database_code 1521117

loop_
_symmetry_equiv_pos_as_xyz
x,y,z
-x,y,-z+1/2
-x,-y,-z
x,-y,z-1/2

loop_
_atom_site_label
_atom_site_type_symbol
_atom_site_fract_x
_atom_site_fract_y
_atom_site_fract_z
_atom_site_occupancy
_atom_site_U_iso_or_equiv
O12 O-2 0.381 0.488 0.301 1 0.0
Cu7 Cu+2 0.4927 0.507 0.0796 1 0.0
O3 O-2 0.383 0.079 0.238 1 0.0
O8 O-2 0.125 0.567 0.349 1 0.0
Cu8 Cu+2 0.5 0.515 0.25 1 0.0
Cu6 Cu+2 0.5057 0.0115 0.1679 1 0.0
O9 O-2 0.121 0.502 0.173 1 0.0
Ca5 Ca+2 0.2412 0.748 0.2492 1 0.0
Ca2 Ca+2 0.2534 0.748 0.0653 1 0.0
O4 O-2 0.141 -0.022 0.117 1 0.0
Cu5 Cu+2 0.5 0 0 1 0.0
O7 O-2 0.114 0.448 0.014 1 0.0
O10 O-2 0.398 0.451 0.478 1 0.0
Cu2 Cu+2 0.0063 0.0074 0.1712 1 0.0
O5 O-2 0.107 0.055 0.43 1 0.0
Ca3 Ca+2 0.2588 0.741 0.8588 1 0.0
O6 O-2 0.106 -0.005 0.264 1 0.0
O2 O-2 0.382 0.06 0.064 1 0.0
Cu3 Cu+2 -0.0051 0.511 0.0806 1 0.0
Cu4 Cu+2 0 0.515 0.25 1 0.0
Ca4 Ca+2 0.2556 0.746 0.6383 1 0.0
O1 O-2 0.287 0.838 0.361 1 0.0
O11 O-2 0.388 0.516 0.142 1 0.0
Ca1 Ca+2 0.2426 0.76 0.4612 1 0.0
Cu1 Cu+2 0 0 0 1 0.0
